data_1563000
loop_
_publ_author_name
'Tang, Qun'
'Liu, Shu-Xia'
'Liang, Da-Dong'
'Ma, Feng-Ji'
'Ren, Guo-Jian'
'Wei, Feng'
'Yang, Yuan'
'Li, Cong-Cong'

_publ_section_title
;
 Lanthanide-organic complexes based on polyoxometalates: Solvent effect on
 the luminescence properties
;
_journal_name_full 'Journal of Solid State Chemistry'
_journal_page_first 85
_journal_page_last 91
_journal_paper_doi 10.1016/j.jssc.2012.02.006
_journal_volume 190
_journal_year 2012
_chemical_formula_moiety 'C52 H68 La2 N16 O32, O19 W6'
_chemical_formula_sum 'C52 H68 La2 N16 O51 W6'
_chemical_formula_weight 3114.08
_space_group_IT_number 2
_space_group_name_Hall '-P 1'
_space_group_name_H-M_alt 'P -1'
_symmetry_cell_setting triclinic
_symmetry_space_group_name_H-M 'P -1'
_atom_sites_solution_hydrogens none
_atom_sites_solution_primary direct
_atom_sites_solution_secondary difmap
_audit_creation_method SHELXL-97
_cell_angle_alpha 102.322(7)
_cell_angle_beta 100.982(8)
_cell_angle_gamma 116.338(10)
_cell_formula_units_Z 1
_cell_length_a 13.3315(14)
_cell_length_b 13.8926(12)
_cell_length_c 14.2678(12)
_cell_measurement_reflns_used 7696
_cell_measurement_temperature 293(2)
_cell_measurement_theta_max 25.00
_cell_measurement_theta_min 2.86
_cell_volume 2187.5(5)
_computing_cell_refinement 'SAINT (Bruker, 1999)'
_computing_data_collection 'SMART (Bruker, 1997)'
_computing_data_reduction SAINT
_computing_molecular_graphics 'SHELXTL-PLUS (Sheldrick, 1990)'
_computing_publication_material SHELXL-97
_computing_structure_refinement 'SHELXL-97 (Sheldrick, 1997)'
_computing_structure_solution 'SHELXS-97 (Sheldrick, 1990)'
_diffrn_ambient_temperature 293(2)
_diffrn_detector_area_resol_mean '100x100 microns'
_diffrn_measured_fraction_theta_full 0.994
_diffrn_measured_fraction_theta_max 0.994
_diffrn_measurement_device_type 'Rigaku RAXIS-RAPID'
_diffrn_measurement_method '\w scan'
_diffrn_radiation_monochromator graphite
_diffrn_radiation_source 'fine-focus sealed tube'
_diffrn_radiation_type MoK\a
_diffrn_radiation_wavelength 0.71073
_diffrn_reflns_av_R_equivalents 0.0330
_diffrn_reflns_av_sigmaI/netI 0.0794
_diffrn_reflns_limit_h_max 15
_diffrn_reflns_limit_h_min -15
_diffrn_reflns_limit_k_max 16
_diffrn_reflns_limit_k_min -16
_diffrn_reflns_limit_l_max 16
_diffrn_reflns_limit_l_min -15
_diffrn_reflns_number 13716
_diffrn_reflns_theta_full 25.00
_diffrn_reflns_theta_max 25.00
_diffrn_reflns_theta_min 2.86
_exptl_absorpt_coefficient_mu 8.915
_exptl_absorpt_correction_T_max 0.184
_exptl_absorpt_correction_T_min 0.070
_exptl_absorpt_correction_type multi-scan
_exptl_crystal_colour 'pale yellow'
_exptl_crystal_density_diffrn 2.364
_exptl_crystal_density_meas 2.364
_exptl_crystal_density_method 'not measured'
_exptl_crystal_description block
_exptl_crystal_F_000 1458
_exptl_crystal_size_max 0.33
_exptl_crystal_size_mid 0.27
_exptl_crystal_size_min 0.19
_refine_diff_density_max 0.977
_refine_diff_density_min -1.140
_refine_diff_density_rms 0.136
_refine_ls_extinction_method none
_refine_ls_goodness_of_fit_ref 1.012
_refine_ls_hydrogen_treatment none
_refine_ls_matrix_type full
_refine_ls_number_parameters 582
_refine_ls_number_reflns 7652
_refine_ls_number_restraints 0
_refine_ls_restrained_S_all 1.012
_refine_ls_R_factor_all 0.0569
_refine_ls_R_factor_gt 0.0322
_refine_ls_shift/su_max 0.001
_refine_ls_shift/su_mean 0.000
_refine_ls_structure_factor_coef Fsqd
_refine_ls_weighting_details 'calc w=1/[\s^2^(Fo^2^)+(0.0004P)^2^+0.0000P] where P=(Fo^2^+2Fc^2^)/3'
_refine_ls_weighting_scheme calc
_refine_ls_wR_factor_gt 0.0388
_refine_ls_wR_factor_ref 0.0398
_reflns_number_gt 4943
_reflns_number_total 7696
_reflns_threshold_expression >2sigma(I)
_cod_data_source_file JSSC-2012-190-85.cif
_cod_data_source_block compound-1
_cod_depositor_comments
;
The following automatic conversions were performed:

data item '_symmetry_cell_setting' value 'Triclinic' was changed to
'triclinic' in accordance with the built-in table derived from the
CIF Core dictionary named 'cif_core.dic' version 2.4.5 last updated
on 2014-11-21.

Automatic conversion script
Id: cif_fix_values 8369 2020-08-20 11:38:08Z andrius 
;
_cod_database_code 1563000

loop_
_symmetry_equiv_pos_as_xyz
'x, y, z'
'-x, -y, -z'

loop_
_atom_site_label
_atom_site_type_symbol
_atom_site_fract_x
_atom_site_fract_y
_atom_site_fract_z
_atom_site_U_iso_or_equiv
_atom_site_adp_type
_atom_site_occupancy
_atom_site_symmetry_multiplicity
_atom_site_calc_flag
_atom_site_refinement_flags
_atom_site_disorder_assembly
_atom_site_disorder_group
C1 C 0.4234(7) 0.0140(6) 0.1582(6) 0.043(2) Uani 1 1 d . . .
C2 C 0.4914(7) 0.1954(6) 0.0059(6) 0.049(2) Uani 1 1 d . . .
C3 C 0.7871(6) 0.0094(7) 0.2644(7) 0.057(3) Uani 1 1 d . . .
H3 H 0.7410 -0.0686 0.2290 0.068 Uiso 1 1 calc R . .
C4 C 0.4503(6) 0.0500(5) 0.2714(6) 0.034(2) Uani 1 1 d . . .
C5 C 0.5679(6) 0.1178(5) 0.3367(6) 0.041(2) Uani 1 1 d . . .
H5 H 0.6306 0.1409 0.3110 0.049 Uiso 1 1 calc R . .
C6 C 0.4922(5) 0.3070(6) 0.0468(6) 0.039(2) Uani 1 1 d . . .
C7 C 0.5914(6) 0.4085(6) 0.0889(6) 0.053(2) Uani 1 1 d . . .
H7 H 0.6638 0.4138 0.0909 0.063 Uiso 1 1 calc R . .
C8 C 0.3610(6) 0.0178(6) 0.3123(7) 0.039(2) Uani 1 1 d . . .
H8 H 0.2827 -0.0273 0.2699 0.047 Uiso 1 1 calc R . .
C9 C 0.3853(6) 0.0509(6) 0.4136(7) 0.047(2) Uani 1 1 d . . .
C10 C 0.3843(6) 0.3025(6) 0.0417(6) 0.049(2) Uani 1 1 d . . .
H10 H 0.3137 0.2330 0.0109 0.059 Uiso 1 1 calc R . .
C11 C 0.3822(7) 0.3976(7) 0.0807(7) 0.056(2) Uani 1 1 d . . .
C12 C 0.4808(10) 0.5013(8) 0.1231(7) 0.077(3) Uani 1 1 d . . .
H12 H 0.4772 0.5670 0.1470 0.092 Uiso 1 1 calc R . .
C13 C 0.7887(7) 0.3659(7) 0.2841(7) 0.063(3) Uani 1 1 d . . .
H13 H 0.7238 0.3673 0.2979 0.076 Uiso 1 1 calc R . .
C14 C 0.9530(7) 0.1584(7) 0.3993(8) 0.101(4) Uani 1 1 d . . .
H14A H 0.9331 0.2046 0.3673 0.152 Uiso 1 1 calc R . .
H14B H 1.0348 0.1816 0.4093 0.152 Uiso 1 1 calc R . .
H14C H 0.9400 0.1677 0.4637 0.152 Uiso 1 1 calc R . .
C15 C 0.9123(7) -0.0356(7) 0.3695(8) 0.093(4) Uani 1 1 d . . .
H15A H 0.9059 -0.0331 0.4358 0.140 Uiso 1 1 calc R . .
H15B H 0.9920 -0.0143 0.3717 0.140 Uiso 1 1 calc R . .
H15C H 0.8590 -0.1116 0.3223 0.140 Uiso 1 1 calc R . .
C16 C 0.5876(8) 0.5055(6) 0.1295(7) 0.067(3) Uani 1 1 d . . .
C18 C 0.9012(7) 0.5571(7) 0.3973(9) 0.112(5) Uani 1 1 d . . .
H18A H 0.9321 0.6194 0.3720 0.169 Uiso 1 1 calc R . .
H18B H 0.9544 0.5770 0.4630 0.169 Uiso 1 1 calc R . .
H18C H 0.8252 0.5418 0.4025 0.169 Uiso 1 1 calc R . .
C19 C 0.9926(6) 0.4590(7) 0.3160(9) 0.109(4) Uani 1 1 d . . .
H19A H 1.0316 0.4474 0.3728 0.164 Uiso 1 1 calc R . .
H19B H 1.0449 0.5314 0.3118 0.164 Uiso 1 1 calc R . .
H19C H 0.9712 0.3992 0.2547 0.164 Uiso 1 1 calc R . .
C20 C 1.1535(7) 0.1282(9) 0.2069(11) 0.158(6) Uani 1 1 d . . .
H20A H 1.1940 0.1036 0.1674 0.236 Uiso 1 1 calc R . .
H20B H 1.1615 0.1091 0.2676 0.236 Uiso 1 1 calc R . .
H20C H 1.1875 0.2093 0.2245 0.236 Uiso 1 1 calc R . .
C21 C 0.9848(11) -0.0466(9) 0.1183(10) 0.159(6) Uani 1 1 d . . .
H21A H 0.9064 -0.0825 0.0712 0.239 Uiso 1 1 calc R . .
H21B H 0.9814 -0.0716 0.1760 0.239 Uiso 1 1 calc R . .
H21C H 1.0329 -0.0669 0.0860 0.239 Uiso 1 1 calc R . .
C22 C 0.5016(6) 0.1177(6) 0.4824(6) 0.046(2) Uani 1 1 d . . .
H22 H 0.5178 0.1387 0.5523 0.055 Uiso 1 1 calc R . .
C23 C 0.5882(6) 0.1493(6) 0.4398(7) 0.041(2) Uani 1 1 d . . .
C24 C 0.8992(11) 0.2854(11) -0.0110(13) 0.124(6) Uani 1 1 d . . .
H24 H 0.9628 0.2734 0.0038 0.148 Uiso 1 1 calc R . .
C25 C 0.7866(11) 0.3189(11) -0.1348(12) 0.200(8) Uani 1 1 d . . .
H25A H 0.7372 0.2520 -0.1940 0.300 Uiso 1 1 calc R . .
H25B H 0.8089 0.3858 -0.1540 0.300 Uiso 1 1 calc R . .
H25C H 0.7439 0.3199 -0.0878 0.300 Uiso 1 1 calc R . .
La1 La 0.68991(3) 0.10287(3) 0.07638(4) 0.03732(13) Uani 1 1 d . . .
N1 N 0.8819(4) 0.0436(5) 0.3373(5) 0.0445(18) Uani 1 1 d . . .
N2 N 0.7129(6) 0.2218(6) 0.5077(7) 0.056(2) Uani 1 1 d . . .
N3 N 0.8890(5) 0.4573(5) 0.3290(5) 0.056(2) Uani 1 1 d . . .
N4 N 1.0353(5) 0.0745(6) 0.1510(6) 0.070(2) Uani 1 1 d . . .
N5 N 0.2886(7) 0.0159(7) 0.4593(7) 0.061(2) Uani 1 1 d . . .
N6 N 0.2665(8) 0.3911(8) 0.0740(7) 0.087(3) Uani 1 1 d . . .
N7 N 0.7026(10) 0.6167(8) 0.1761(8) 0.108(4) Uani 1 1 d . . .
N8 N 0.8819(7) 0.3176(7) -0.0918(8) 0.096(3) Uani 1 1 d . . .
O2 O 0.5021(3) 0.6360(3) 0.3951(4) 0.0454(15) Uani 1 1 d . . .
O3 O 0.7554(4) 0.7634(4) 0.4543(5) 0.075(2) Uani 1 1 d . . .
O4 O 0.6135(3) 0.5212(3) 0.3660(4) 0.0458(15) Uani 1 1 d . . .
O5 O 0.3785(3) 0.4116(3) 0.3016(4) 0.0463(15) Uani 1 1 d . . .
O6 O 0.3773(4) 0.2774(3) 0.4077(4) 0.0454(14) Uani 1 1 d . . .
O7 O 0.4868(4) 0.2806(4) 0.2555(4) 0.0677(18) Uani 1 1 d . . .
O8 O 0.6116(3) 0.3862(4) 0.4697(4) 0.0460(15) Uani 1 1 d . . .
O9 O 0.7493(4) 0.4694(4) 0.6801(4) 0.0647(18) Uani 1 1 d . . .
O10 O 0.7331(3) 0.6083(4) 0.5627(4) 0.0480(15) Uani 1 1 d . . .
O11 O 0.5050(4) 0.0377(4) 0.1193(4) 0.0451(14) Uani 1 1 d . . .
O12 O 0.7523(4) 0.0701(4) 0.2376(4) 0.0656(18) Uani 1 1 d . . .
O13 O 0.6089(4) -0.1048(4) 0.0332(4) 0.0579(18) Uani 1 1 d . . .
O15 O 0.6846(4) 0.0415(4) -0.1060(4) 0.0596(17) Uani 1 1 d . . .
O16 O 0.8399(5) 0.2705(5) 0.0443(6) 0.080(2) Uani 1 1 d . . .
O17 O 0.5903(4) 0.2048(4) 0.0190(5) 0.0638(19) Uani 1 1 d . . .
O18 O 0.7688(5) 0.2765(4) 0.2248(5) 0.072(2) Uani 1 1 d . . .
O19 O 0.7882(5) 0.2738(5) 0.4722(5) 0.082(2) Uani 1 1 d . . .
O20 O 0.7321(5) 0.2258(5) 0.5959(6) 0.089(2) Uani 1 1 d . . .
O21 O 0.3124(6) 0.0303(6) 0.5476(6) 0.086(2) Uani 1 1 d . . .
O22 O 0.1884(5) -0.0279(5) 0.3991(6) 0.088(2) Uani 1 1 d . . .
O23 O 0.1800(5) 0.2972(6) 0.0507(7) 0.122(3) Uani 1 1 d . . .
O24 O 0.2667(6) 0.4801(6) 0.0914(7) 0.141(4) Uani 1 1 d . . .
O25 O 0.6873(7) 0.6998(6) 0.2001(7) 0.149(4) Uani 1 1 d . . .
O26 O 0.7906(7) 0.6163(8) 0.1864(9) 0.172(5) Uani 1 1 d . . .
W1 W 0.49338(3) 0.37394(3) 0.35992(3) 0.04362(11) Uani 1 1 d . . .
W2 W 0.64366(2) 0.48165(3) 0.60356(3) 0.04398(11) Uani 1 1 d . . .
W3 W 0.64722(2) 0.65188(2) 0.47316(3) 0.04550(11) Uani 1 1 d . . .
O14 O 0.8716(4) 0.0813(5) 0.0879(5) 0.086(2) Uani 1 1 d . . .
C17 C 0.9738(11) 0.1178(12) 0.1312(10) 0.145(6) Uani 1 1 d . . .
H17 H 1.0173 0.1971 0.1557 0.174 Uiso 1 1 calc R . .
O1 O 0.5000 0.5000 0.5000 0.0325(18) Uani 1 2 d S . .
C26 C 0.9604(8) 0.3145(7) -0.1565(8) 0.155(4) Uani 1 1 d . . .
H26A H 1.0421 0.3653 -0.1160 0.233 Uiso 1 1 calc R . .
H26B H 0.9420 0.3380 -0.2129 0.233 Uiso 1 1 calc R . .
H26C H 0.9464 0.2383 -0.1812 0.233 Uiso 1 1 calc R . .

loop_
_atom_site_aniso_label
_atom_site_aniso_U_11
_atom_site_aniso_U_22
_atom_site_aniso_U_33
_atom_site_aniso_U_23
_atom_site_aniso_U_13
_atom_site_aniso_U_12
C1 0.067(5) 0.056(5) 0.028(6) 0.021(4) 0.023(5) 0.042(5)
C2 0.064(5) 0.053(5) 0.043(6) 0.021(5) 0.012(5) 0.040(5)
C3 0.044(4) 0.069(5) 0.036(6) 0.008(5) 0.001(4) 0.020(5)
C4 0.039(4) 0.045(4) 0.030(5) 0.015(4) 0.014(4) 0.029(4)
C5 0.054(5) 0.042(4) 0.040(6) 0.023(4) 0.021(4) 0.029(4)
C6 0.031(4) 0.040(4) 0.032(6) 0.012(4) 0.001(4) 0.009(4)
C7 0.046(4) 0.058(5) 0.045(6) 0.020(5) 0.020(4) 0.016(4)
C8 0.044(4) 0.052(5) 0.039(6) 0.022(5) 0.025(4) 0.031(4)
C9 0.056(5) 0.057(5) 0.058(7) 0.028(5) 0.040(5) 0.041(5)
C10 0.047(4) 0.049(5) 0.053(7) 0.026(5) 0.019(4) 0.021(4)
C11 0.079(6) 0.052(5) 0.050(7) 0.014(5) 0.023(5) 0.042(5)
C12 0.150(9) 0.067(7) 0.050(7) 0.023(6) 0.053(7) 0.075(7)
C13 0.052(5) 0.073(6) 0.061(7) 0.017(6) 0.015(5) 0.033(5)
C14 0.068(6) 0.070(6) 0.099(10) -0.014(6) -0.019(6) 0.017(6)
C15 0.099(6) 0.101(7) 0.107(10) 0.057(7) 0.016(7) 0.070(6)
C16 0.095(7) 0.032(5) 0.052(7) 0.011(5) 0.026(6) 0.016(5)
C18 0.075(6) 0.073(6) 0.140(12) -0.026(7) 0.031(7) 0.027(6)
C19 0.058(5) 0.101(7) 0.156(13) 0.030(8) 0.044(7) 0.032(6)
C20 0.064(6) 0.185(12) 0.194(17) 0.077(12) -0.003(8) 0.051(8)
C21 0.231(14) 0.106(9) 0.135(14) 0.016(9) 0.083(12) 0.082(10)
C22 0.074(5) 0.058(5) 0.032(6) 0.018(4) 0.019(5) 0.052(5)
C23 0.043(4) 0.046(5) 0.035(6) 0.008(4) 0.008(5) 0.028(4)
C24 0.107(10) 0.137(11) 0.117(17) 0.023(11) 0.004(10) 0.075(9)
C25 0.238(14) 0.273(16) 0.176(18) 0.048(14) 0.033(13) 0.225(14)
La1 0.0282(2) 0.0466(3) 0.0353(3) 0.0110(2) 0.0065(2) 0.0201(2)
N1 0.031(3) 0.051(4) 0.038(5) 0.010(4) 0.005(3) 0.015(3)
N2 0.067(5) 0.056(5) 0.039(6) 0.001(5) 0.007(5) 0.038(4)
N3 0.029(3) 0.038(4) 0.061(6) -0.014(4) -0.005(3) 0.005(3)
N4 0.052(4) 0.099(6) 0.083(7) 0.033(5) 0.018(4) 0.058(4)
N5 0.080(5) 0.098(6) 0.061(6) 0.051(6) 0.046(5) 0.071(5)
N6 0.108(7) 0.109(7) 0.091(8) 0.033(7) 0.046(6) 0.088(6)
N7 0.143(9) 0.052(6) 0.071(8) 0.004(6) 0.025(8) 0.013(8)
N8 0.089(6) 0.142(8) 0.101(9) 0.078(7) 0.052(6) 0.070(6)
O2 0.041(2) 0.043(3) 0.054(4) 0.022(3) 0.012(3) 0.021(2)
O3 0.061(3) 0.065(3) 0.093(6) 0.051(4) 0.039(3) 0.011(3)
O4 0.043(2) 0.052(3) 0.045(4) 0.017(3) 0.016(3) 0.025(2)
O5 0.039(2) 0.054(3) 0.046(4) 0.008(3) 0.006(3) 0.030(2)
O6 0.051(3) 0.046(3) 0.043(4) 0.019(3) 0.016(3) 0.026(2)
O7 0.082(3) 0.072(4) 0.053(5) 0.007(3) 0.020(3) 0.049(3)
O8 0.047(3) 0.061(3) 0.045(4) 0.020(3) 0.013(3) 0.039(3)
O9 0.051(3) 0.083(4) 0.064(5) 0.027(3) 0.003(3) 0.043(3)
O10 0.039(2) 0.061(3) 0.050(4) 0.026(3) 0.010(3) 0.028(2)
O11 0.046(3) 0.066(3) 0.037(4) 0.022(3) 0.021(3) 0.034(3)
O12 0.087(4) 0.097(4) 0.045(4) 0.028(3) 0.015(3) 0.073(4)
O13 0.045(3) 0.042(3) 0.074(5) 0.009(3) -0.003(3) 0.024(3)
O15 0.038(3) 0.086(4) 0.040(4) 0.013(3) 0.007(3) 0.026(3)
O16 0.069(4) 0.078(4) 0.081(6) 0.026(4) 0.049(4) 0.019(4)
O17 0.040(3) 0.073(3) 0.098(6) 0.037(4) 0.025(3) 0.039(3)
O18 0.079(4) 0.052(3) 0.059(5) -0.001(3) 0.015(3) 0.022(3)
O19 0.055(4) 0.099(5) 0.060(6) -0.001(4) 0.010(4) 0.028(4)
O20 0.089(4) 0.096(5) 0.048(5) 0.014(4) -0.006(4) 0.034(4)
O21 0.109(5) 0.130(5) 0.063(6) 0.055(5) 0.059(5) 0.073(5)
O22 0.068(4) 0.129(5) 0.101(6) 0.056(5) 0.053(4) 0.060(4)
O23 0.069(4) 0.122(6) 0.180(10) 0.030(7) 0.037(6) 0.062(5)
O24 0.176(7) 0.149(7) 0.179(10) 0.059(7) 0.076(7) 0.139(7)
O25 0.155(7) 0.054(5) 0.135(9) -0.002(5) -0.002(6) 0.006(5)
O26 0.086(5) 0.118(7) 0.195(12) -0.030(7) 0.059(7) -0.011(6)
W1 0.05014(18) 0.0499(2) 0.0431(3) 0.01743(18) 0.01823(18) 0.03318(17)
W2 0.04145(17) 0.0572(2) 0.0470(3) 0.02329(19) 0.01449(17) 0.03340(17)
W3 0.04079(17) 0.04739(19) 0.0527(3) 0.02483(19) 0.01971(18) 0.02056(16)
O14 0.043(3) 0.128(5) 0.102(6) 0.046(5) 0.020(3) 0.054(4)
C17 0.193(12) 0.298(17) 0.135(13) 0.159(13) 0.125(11) 0.212(14)
O1 0.030(3) 0.037(4) 0.033(5) 0.008(3) 0.007(3) 0.023(3)
C26 0.153(7) 0.205(8) 0.134(10) 0.089(7) 0.065(7) 0.090(7)

loop_
_atom_type_symbol
_atom_type_description
_atom_type_scat_dispersion_real
_atom_type_scat_dispersion_imag
_atom_type_scat_source
C C 0.0033 0.0016 'International Tables Vol C Tables 4.2.6.8 and 6.1.1.4'
H H 0.0000 0.0000 'International Tables Vol C Tables 4.2.6.8 and 6.1.1.4'
N N 0.0061 0.0033 'International Tables Vol C Tables 4.2.6.8 and 6.1.1.4'
O O 0.0106 0.0060 'International Tables Vol C Tables 4.2.6.8 and 6.1.1.4'
La La -0.2871 2.4523 'International Tables Vol C Tables 4.2.6.8 and 6.1.1.4'
W W -0.8490 6.8722 'International Tables Vol C Tables 4.2.6.8 and 6.1.1.4'

loop_
_geom_angle_atom_site_label_1
_geom_angle_atom_site_label_2
_geom_angle_atom_site_label_3
_geom_angle
_geom_angle_site_symmetry_1
_geom_angle_site_symmetry_3
O11 C1 O15 122.8(8) . 2_655
O11 C1 C4 121.4(7) . .
O15 C1 C4 115.8(7) 2_655 .
O11 C1 La1 71.3(4) . 2_655
O15 C1 La1 51.8(4) 2_655 2_655
C4 C1 La1 166.5(6) . 2_655
O17 C2 O13 127.9(6) . 2_655
O17 C2 C6 115.2(7) . .
O13 C2 C6 116.8(6) 2_655 .
O12 C3 N1 126.0(7) . .
C8 C4 C5 118.9(8) . .
C8 C4 C1 120.6(7) . .
C5 C4 C1 120.4(7) . .
C23 C5 C4 118.4(8) . .
C7 C6 C10 118.3(6) . .
C7 C6 C2 123.0(6) . .
C10 C6 C2 118.7(6) . .
C6 C7 C16 120.7(7) . .
C9 C8 C4 120.5(7) . .
C8 C9 C22 122.9(8) . .
C8 C9 N5 121.0(7) . .
C22 C9 N5 116.1(8) . .
C11 C10 C6 120.2(7) . .
C10 C11 C12 122.8(8) . .
C10 C11 N6 119.4(8) . .
C12 C11 N6 117.8(8) . .
C11 C12 C16 116.9(7) . .
O18 C13 N3 126.9(8) . .
C7 C16 C12 121.0(8) . .
C7 C16 N7 117.9(9) . .
C12 C16 N7 121.1(9) . .
C23 C22 C9 115.4(8) . .
C22 C23 C5 124.0(7) . .
C22 C23 N2 118.4(8) . .
C5 C23 N2 117.6(8) . .
O16 C24 N8 126.0(13) . .
O11 La1 O13 76.70(16) . .
O11 La1 O18 84.90(18) . .
O13 La1 O18 140.5(2) . .
O11 La1 O17 71.66(16) . .
O13 La1 O17 128.35(14) . .
O18 La1 O17 75.65(19) . .
O11 La1 O12 79.82(17) . .
O13 La1 O12 73.31(17) . .
O18 La1 O12 69.22(18) . .
O17 La1 O12 136.20(19) . .
O11 La1 O16 140.83(19) . .
O13 La1 O16 140.1(2) . .
O18 La1 O16 71.3(2) . .
O17 La1 O16 72.54(19) . .
O12 La1 O16 117.5(2) . .
O11 La1 O15 120.83(15) . .
O13 La1 O15 77.22(19) . .
O18 La1 O15 141.20(19) . .
O17 La1 O15 85.21(19) . .
O12 La1 O15 138.49(16) . .
O16 La1 O15 70.9(2) . .
O11 La1 O14 143.91(19) . .
O13 La1 O14 76.36(17) . .
O18 La1 O14 101.31(19) . .
O17 La1 O14 144.4(2) . .
O12 La1 O14 69.7(2) . .
O16 La1 O14 73.0(2) . .
O15 La1 O14 75.40(19) . .
O11 La1 O11 74.18(19) . 2_655
O13 La1 O11 65.37(15) . 2_655
O18 La1 O11 141.51(15) . 2_655
O17 La1 O11 67.29(15) . 2_655
O12 La1 O11 134.98(15) . 2_655
O16 La1 O11 105.7(2) . 2_655
O15 La1 O11 46.68(14) . 2_655
O14 La1 O11 114.71(18) . 2_655
O11 La1 C1 98.0(2) . 2_655
O13 La1 C1 70.81(19) . 2_655
O18 La1 C1 147.21(19) . 2_655
O17 La1 C1 74.37(19) . 2_655
O12 La1 C1 143.54(17) . 2_655
O16 La1 C1 87.2(2) . 2_655
O15 La1 C1 22.95(16) . 2_655
O14 La1 C1 95.4(2) . 2_655
O11 La1 C1 23.77(15) 2_655 2_655
C3 N1 C14 121.2(7) . .
C3 N1 C15 122.4(7) . .
C14 N1 C15 115.8(6) . .
O20 N2 O19 124.8(8) . .
O20 N2 C23 116.8(9) . .
O19 N2 C23 118.3(9) . .
C13 N3 C19 119.5(7) . .
C13 N3 C18 121.8(7) . .
C19 N3 C18 118.7(6) . .
C17 N4 C20 128.6(10) . .
C17 N4 C21 121.0(10) . .
C20 N4 C21 110.4(8) . .
O21 N5 O22 125.6(9) . .
O21 N5 C9 119.4(8) . .
O22 N5 C9 114.9(8) . .
O24 N6 O23 125.6(8) . .
O24 N6 C11 116.8(9) . .
O23 N6 C11 117.6(7) . .
O26 N7 O25 128.7(11) . .
O26 N7 C16 119.2(11) . .
O25 N7 C16 112.1(10) . .
C25 N8 C24 125.5(13) . .
C25 N8 C26 116.6(12) . .
C24 N8 C26 114.8(10) . .
W2 O2 W3 117.6(2) 2_666 .
W3 O4 W1 117.3(3) . .
W1 O5 W2 115.8(2) . 2_666
W1 O6 W3 117.8(2) . 2_666
W1 O8 W2 117.8(2) . .
W2 O10 W3 118.03(19) . .
C1 O11 La1 169.2(5) . .
C1 O11 La1 85.0(4) . 2_655
La1 O11 La1 105.82(19) . 2_655
C3 O12 La1 137.3(6) . .
C2 O13 La1 138.0(4) 2_655 .
C1 O15 La1 105.3(5) 2_655 .
C24 O16 La1 136.8(9) . .
C2 O17 La1 136.9(5) . .
C13 O18 La1 164.9(6) . .
O7 W1 O6 103.3(2) . .
O7 W1 O8 104.5(2) . .
O6 W1 O8 87.89(19) . .
O7 W1 O4 103.8(2) . .
O6 W1 O4 152.9(2) . .
O8 W1 O4 85.85(18) . .
O7 W1 O5 101.8(2) . .
O6 W1 O5 87.05(19) . .
O8 W1 O5 153.7(2) . .
O4 W1 O5 87.00(17) . .
O7 W1 O1 179.23(16) . .
O6 W1 O1 76.51(15) . .
O8 W1 O1 76.30(14) . .
O4 W1 O1 76.35(15) . .
O5 W1 O1 77.45(15) . .
O9 W2 O2 103.9(2) . 2_666
O9 W2 O8 104.6(2) . .
O2 W2 O8 87.8(2) 2_666 .
O9 W2 O10 103.9(2) . .
O2 W2 O10 152.21(16) 2_666 .
O8 W2 O10 86.2(2) . .
O9 W2 O5 102.8(2) . 2_666
O2 W2 O5 86.82(19) 2_666 2_666
O8 W2 O5 152.60(17) . 2_666
O10 W2 O5 86.1(2) . 2_666
O9 W2 O1 179.49(18) . .
O2 W2 O1 76.38(13) 2_666 .
O8 W2 O1 75.87(11) . .
O10 W2 O1 75.84(11) . .
O5 W2 O1 76.75(12) 2_666 .
O3 W3 O4 103.9(3) . .
O3 W3 O10 103.8(2) . .
O4 W3 O10 87.30(19) . .
O3 W3 O2 104.1(2) . .
O4 W3 O2 86.79(19) . .
O10 W3 O2 152.12(19) . .
O3 W3 O6 104.1(2) . 2_666
O4 W3 O6 152.06(19) . 2_666
O10 W3 O6 85.7(2) . 2_666
O2 W3 O6 86.9(2) . 2_666
O3 W3 O1 179.6(2) . .
O4 W3 O1 76.41(14) . .
O10 W3 O1 75.96(13) . .
O2 W3 O1 76.17(14) . .
O6 W3 O1 75.66(13) 2_666 .
C17 O14 La1 147.9(8) . .
O14 C17 N4 134.9(14) . .
W1 O1 W1 179.999(14) . 2_666
W1 O1 W3 89.977(17) . .
W1 O1 W3 90.024(16) 2_666 .
W1 O1 W3 90.024(17) . 2_666
W1 O1 W3 89.975(17) 2_666 2_666
W3 O1 W3 179.999(1) . 2_666
W1 O1 W2 90.003(15) . .
W1 O1 W2 89.997(16) 2_666 .
W3 O1 W2 90.157(15) . .
W3 O1 W2 89.843(15) 2_666 .
W1 O1 W2 89.997(15) . 2_666
W1 O1 W2 90.003(15) 2_666 2_666
W3 O1 W2 89.842(15) . 2_666
W3 O1 W2 90.157(15) 2_666 2_666
W2 O1 W2 180.0 . 2_666

loop_
_geom_bond_atom_site_label_1
_geom_bond_atom_site_label_2
_geom_bond_distance
_geom_bond_site_symmetry_2
C1 O11 1.260(9) .
C1 O15 1.259(8) 2_655
C1 C4 1.505(10) .
C1 La1 3.114(8) 2_655
C2 O17 1.238(8) .
C2 O13 1.267(7) 2_655
C2 C6 1.530(9) .
C3 O12 1.221(8) .
C3 N1 1.289(8) .
C4 C8 1.365(10) .
C4 C5 1.404(8) .
C5 C23 1.378(11) .
C6 C7 1.334(8) .
C6 C10 1.399(9) .
C7 C16 1.374(10) .
C8 C9 1.346(11) .
C9 C22 1.408(9) .
C9 N5 1.491(11) .
C10 C11 1.334(9) .
C11 C12 1.347(10) .
C11 N6 1.488(10) .
C12 C16 1.384(11) .
C13 O18 1.227(9) .
C13 N3 1.277(8) .
C14 N1 1.401(8) .
C15 N1 1.458(8) .
C16 N7 1.500(11) .
C18 N3 1.436(9) .
C19 N3 1.418(9) .
C20 N4 1.379(9) .
C21 N4 1.428(9) .
C22 C23 1.351(10) .
C23 N2 1.483(9) .
C24 O16 1.205(17) .
C24 N8 1.339(17) .
C25 N8 1.311(11) .
La1 O11 2.471(5) .
La1 O13 2.468(4) .
La1 O18 2.476(6) .
La1 O17 2.488(5) .
La1 O12 2.498(6) .
La1 O16 2.511(6) .
La1 O15 2.536(6) .
La1 O14 2.549(5) .
La1 O11 2.960(5) 2_655
La1 C1 3.114(8) 2_655
N2 O20 1.220(9) .
N2 O19 1.221(9) .
N4 C17 1.239(10) .
N5 O21 1.188(9) .
N5 O22 1.230(8) .
N6 O24 1.207(8) .
N6 O23 1.215(8) .
N7 O26 1.158(11) .
N7 O25 1.248(11) .
N8 C26 1.530(13) .
O2 W2 1.912(4) 2_666
O2 W3 1.931(4) .
O3 W3 1.702(5) .
O4 W3 1.915(5) .
O4 W1 1.929(4) .
O5 W1 1.930(4) .
O5 W2 1.950(5) 2_666
O6 W1 1.899(5) .
O6 W3 1.936(5) 2_666
O7 W1 1.713(5) .
O8 W1 1.916(4) .
O8 W2 1.922(5) .
O9 W2 1.706(4) .
O10 W2 1.922(5) .
O10 W3 1.923(4) .
O11 La1 2.960(5) 2_655
O13 C2 1.267(7) 2_655
O15 C1 1.259(8) 2_655
W1 O1 2.3175(4) .
W2 O2 1.912(4) 2_666
W2 O5 1.950(5) 2_666
W2 O1 2.3307(4) .
W3 O6 1.936(5) 2_666
W3 O1 2.3254(4) .
O14 C17 1.195(11) .
O1 W1 2.3175(4) 2_666
O1 W3 2.3254(5) 2_666
O1 W2 2.3307(4) 2_666
